data_7205110
loop_
_publ_author_name
'He, Haiyan'
'Dou, Jianmin'
'Li, Dacheng'
'Ma, Huiqing'
'Sun, Daofeng'

_publ_section_title
;
 Synthesis, crystal structures and properties of four topological
 structures based on 2,3,5,6-tetramethyl-1,4-benzenedicarboxylate acid
 and bipyridine ligands
;
_journal_issue 5
_journal_name_full CrystEngComm
_journal_page_first 1509
_journal_paper_doi 10.1039/c0ce00047g
_journal_volume 13
_journal_year 2011
_chemical_formula_sum 'C22 H28 Co N2 O8'
_chemical_formula_weight 507.39
_chemical_name_systematic
;
?
;
_space_group_IT_number 12
_symmetry_cell_setting monoclinic
_symmetry_space_group_name_Hall '-C 2y'
_symmetry_space_group_name_H-M 'C 1 2/m 1'
_atom_sites_solution_hydrogens geom
_atom_sites_solution_primary direct
_atom_sites_solution_secondary difmap
_audit_creation_method SHELXL-97
_cell_angle_alpha 90.00
_cell_angle_beta 113.459(6)
_cell_angle_gamma 90.00
_cell_formula_units_Z 2
_cell_length_a 11.578(4)
_cell_length_b 11.488(4)
_cell_length_c 9.342(3)
_cell_measurement_reflns_used 1212
_cell_measurement_temperature 173(2)
_cell_measurement_theta_max 24.2
_cell_measurement_theta_min 2.6
_cell_volume 1139.9(7)
_computing_cell_refinement SMART
_computing_data_collection 'SMART (Bruker, 2007)'
_computing_data_reduction 'SAINT+ (Bruker, 2007)'
_computing_molecular_graphics 'SHELXTL (Bruker, 2007)'
_computing_publication_material SHELXTL
_computing_structure_refinement 'SHELXL-97 (Sheldrick, 2008)'
_computing_structure_solution 'SHELXS-97 (Sheldrick, 2008)'
_diffrn_ambient_temperature 173(2)
_diffrn_measured_fraction_theta_full 0.970
_diffrn_measured_fraction_theta_max 0.970
_diffrn_measurement_device_type 'Bruker APEX II CCD area detector'
_diffrn_measurement_method 'phi and omega scans'
_diffrn_radiation_monochromator graphite
_diffrn_radiation_source 'fine-focus sealed tube'
_diffrn_radiation_type MoK\a
_diffrn_radiation_wavelength 0.71073
_diffrn_reflns_av_R_equivalents 0.0277
_diffrn_reflns_av_sigmaI/netI 0.0349
_diffrn_reflns_limit_h_max 13
_diffrn_reflns_limit_h_min -14
_diffrn_reflns_limit_k_max 14
_diffrn_reflns_limit_k_min -13
_diffrn_reflns_limit_l_max 12
_diffrn_reflns_limit_l_min -5
_diffrn_reflns_number 3338
_diffrn_reflns_theta_full 27.4
_diffrn_reflns_theta_max 27.43
_diffrn_reflns_theta_min 2.61
_diffrn_standards_decay_% 0
_diffrn_standards_interval_count 0
_diffrn_standards_number 0
_exptl_absorpt_coefficient_mu 0.804
_exptl_absorpt_correction_T_max 0.9385
_exptl_absorpt_correction_T_min 0.8822
_exptl_absorpt_process_details 'SADABS (Sheldrick, 1996)'
_exptl_crystal_colour red
_exptl_crystal_density_diffrn 1.478
_exptl_crystal_density_method 'not measured'
_exptl_crystal_description plate
_exptl_crystal_F_000 530
_exptl_crystal_size_max 0.16
_exptl_crystal_size_mid 0.14
_exptl_crystal_size_min 0.08
_refine_diff_density_max 0.332
_refine_diff_density_min -0.220
_refine_diff_density_rms 0.056
_refine_ls_extinction_coef 0.0001(7)
_refine_ls_extinction_expression Fc^*^=kFc[1+0.001xFc^2^\l^3^/sin(2\q)]^-1/4^
_refine_ls_extinction_method SHELXL
_refine_ls_goodness_of_fit_ref 1.054
_refine_ls_hydrogen_treatment mixed
_refine_ls_matrix_type full
_refine_ls_number_parameters 101
_refine_ls_number_reflns 1331
_refine_ls_number_restraints 0
_refine_ls_restrained_S_all 1.054
_refine_ls_R_factor_all 0.0374
_refine_ls_R_factor_gt 0.0322
_refine_ls_shift/su_max 0.000
_refine_ls_shift/su_mean 0.000
_refine_ls_structure_factor_coef Fsqd
_refine_ls_weighting_details 'calc w=1/[\s^2^(Fo^2^)+(0.0317P)^2^+1.0090P] where P=(Fo^2^+2Fc^2^)/3'
_refine_ls_weighting_scheme calc
_refine_ls_wR_factor_gt 0.0748
_refine_ls_wR_factor_ref 0.0779
_reflns_number_gt 1214
_reflns_number_total 1331
_reflns_threshold_expression >2sigma(I)
_cod_data_source_file C0CE00047G.TXT
_cod_data_source_block 2
_cod_original_sg_symbol_H-M C2/c
_cod_database_code 7205110

loop_
_symmetry_equiv_pos_as_xyz
'x, y, z'
'-x, y, -z'
'x+1/2, y+1/2, z'
'-x+1/2, y+1/2, -z'
'-x, -y, -z'
'x, -y, z'
'-x+1/2, -y+1/2, -z'
'x+1/2, -y+1/2, z'

loop_
_atom_site_label
_atom_site_type_symbol
_atom_site_fract_x
_atom_site_fract_y
_atom_site_fract_z
_atom_site_U_iso_or_equiv
_atom_site_adp_type
_atom_site_occupancy
_atom_site_symmetry_multiplicity
_atom_site_calc_flag
_atom_site_refinement_flags
_atom_site_disorder_assembly
_atom_site_disorder_group
Co1 Co 0.5000 0.5000 0.5000 0.02072(17) Uani 1 4 d S . .
O1 O 0.30892(16) 0.5000 0.3351(2) 0.0287(4) Uani 1 2 d S . .
N1 N 0.5000 0.31112(18) 0.5000 0.0266(5) Uani 1 2 d S . .
C1 C 0.2694(2) 0.5000 0.1886(3) 0.0337(6) Uani 1 2 d S . .
H1 H 0.722(4) 0.5000 0.108(6) 0.081(16) Uiso 1 2 d S . .
O2 O 0.3382(2) 0.5000 0.1135(3) 0.0714(9) Uani 1 2 d S . .
C2 C 0.1276(2) 0.5000 0.0927(3) 0.0300(6) Uani 1 2 d S . .
H2 H 0.800(8) 0.5000 0.228(11) 0.22(5) Uiso 1 2 d S . .
O3 O 0.5669(2) 0.5000 0.3194(2) 0.0346(5) Uani 1 2 d S . .
C3 C 0.06479(17) 0.39358(17) 0.0469(2) 0.0306(4) Uani 1 1 d . . .
H3A H 0.498(3) 0.5000 0.233(4) 0.046(9) Uiso 1 2 d S . .
H3B H 0.627(3) 0.5000 0.298(4) 0.040(9) Uiso 1 2 d S . .
O4 O 0.7484(3) 0.5000 0.2005(4) 0.0606(8) Uani 1 2 d S . .
C4 C 0.1346(2) 0.2786(2) 0.0964(3) 0.0455(5) Uani 1 1 d . . .
H4A H 0.1383 0.2396 0.0050 0.068 Uiso 1 1 calc R . .
H4B H 0.0902 0.2287 0.1431 0.068 Uiso 1 1 calc R . .
H4C H 0.2203 0.2933 0.1731 0.068 Uiso 1 1 calc R . .
C5 C 0.57894(19) 0.24929(17) 0.4570(3) 0.0361(5) Uani 1 1 d . . .
H5 H 0.6365 0.2906 0.4265 0.043 Uiso 1 1 calc R . .
C6 C 0.5819(2) 0.12910(17) 0.4543(3) 0.0372(5) Uani 1 1 d . . .
H6 H 0.6395 0.0902 0.4213 0.045 Uiso 1 1 calc R . .
C7 C 0.5000 0.0650(2) 0.5000 0.0255(5) Uani 1 2 d S . .

loop_
_atom_site_aniso_label
_atom_site_aniso_U_11
_atom_site_aniso_U_22
_atom_site_aniso_U_33
_atom_site_aniso_U_23
_atom_site_aniso_U_13
_atom_site_aniso_U_12
Co1 0.0186(3) 0.0197(3) 0.0221(3) 0.000 0.00619(19) 0.000
O1 0.0210(9) 0.0375(10) 0.0229(9) 0.000 0.0038(7) 0.000
N1 0.0249(11) 0.0219(10) 0.0321(12) 0.000 0.0103(9) 0.000
C1 0.0220(13) 0.0480(17) 0.0276(14) 0.000 0.0063(11) 0.000
O2 0.0271(11) 0.159(3) 0.0264(11) 0.000 0.0089(9) 0.000
C2 0.0218(12) 0.0422(15) 0.0232(13) 0.000 0.0060(10) 0.000
O3 0.0280(11) 0.0491(12) 0.0274(10) 0.000 0.0118(9) 0.000
C3 0.0270(9) 0.0375(11) 0.0261(9) 0.0026(8) 0.0093(8) 0.0033(8)
O4 0.0419(15) 0.105(2) 0.0324(14) 0.000 0.0120(11) 0.000
C4 0.0407(12) 0.0427(12) 0.0496(13) 0.0039(10) 0.0143(10) 0.0110(10)
C5 0.0377(11) 0.0254(9) 0.0555(13) 0.0021(9) 0.0294(10) -0.0012(8)
C6 0.0413(11) 0.0266(10) 0.0543(13) 0.0001(9) 0.0302(10) 0.0022(8)
C7 0.0256(12) 0.0229(13) 0.0256(12) 0.000 0.0076(10) 0.000

loop_
_atom_type_symbol
_atom_type_description
_atom_type_scat_dispersion_real
_atom_type_scat_dispersion_imag
_atom_type_scat_source
C C 0.0033 0.0016 'International Tables Vol C Tables 4.2.6.8 and 6.1.1.4'
Co Co 0.3494 0.9721 'International Tables Vol C Tables 4.2.6.8 and 6.1.1.4'
N N 0.0061 0.0033 'International Tables Vol C Tables 4.2.6.8 and 6.1.1.4'
O O 0.0106 0.0060 'International Tables Vol C Tables 4.2.6.8 and 6.1.1.4'
H H 0.0000 0.0000 'International Tables Vol C Tables 4.2.6.8 and 6.1.1.4'

loop_
_geom_angle_atom_site_label_1
_geom_angle_atom_site_label_2
_geom_angle_atom_site_label_3
_geom_angle
_geom_angle_site_symmetry_1
_geom_angle_site_symmetry_3
_geom_angle_publ_flag
O3 Co1 O3 180.0 . 5_666 ?
O3 Co1 O1 91.58(8) . . ?
O3 Co1 O1 88.42(8) 5_666 . ?
O3 Co1 O1 88.42(8) . 5_666 ?
O3 Co1 O1 91.58(8) 5_666 5_666 ?
O1 Co1 O1 180.0 . 5_666 ?
O3 Co1 N1 90.0 . . ?
O3 Co1 N1 90.0 5_666 . ?
O1 Co1 N1 90.0 . . ?
O1 Co1 N1 90.0 5_666 . ?
O3 Co1 N1 90.0 . 5_666 ?
O3 Co1 N1 90.0 5_666 5_666 ?
O1 Co1 N1 90.0 . 5_666 ?
O1 Co1 N1 90.0 5_666 5_666 ?
N1 Co1 N1 180.0 . 5_666 ?
C1 O1 Co1 127.51(17) . . ?
C5 N1 C5 115.9(2) . 2_656 ?
C5 N1 Co1 122.03(11) . . ?
C5 N1 Co1 122.03(11) 2_656 . ?
O2 C1 O1 124.9(2) . . ?
O2 C1 C2 116.5(2) . . ?
O1 C1 C2 118.6(2) . . ?
C3 C2 C3 121.7(2) 6_565 . ?
C3 C2 C1 119.10(12) 6_565 . ?
C3 C2 C1 119.10(12) . . ?
Co1 O3 H3A 104(2) . . ?
Co1 O3 H3B 147(2) . . ?
H3A O3 H3B 109(3) . . ?
C2 C3 C3 119.13(12) . 2 ?
C2 C3 C4 121.13(17) . . ?
C3 C3 C4 119.74(11) 2 . ?
H1 O4 H2 113(10) . . ?
C3 C4 H4A 109.5 . . ?
C3 C4 H4B 109.5 . . ?
H4A C4 H4B 109.5 . . ?
C3 C4 H4C 109.5 . . ?
H4A C4 H4C 109.5 . . ?
H4B C4 H4C 109.5 . . ?
N1 C5 C6 124.07(19) . . ?
N1 C5 H5 118.0 . . ?
C6 C5 H5 118.0 . . ?
C5 C6 C7 119.84(19) . . ?
C5 C6 H6 120.1 . . ?
C7 C6 H6 120.1 . . ?
C6 C7 C6 116.2(2) 2_656 . ?
C6 C7 C7 121.88(12) 2_656 5_656 ?
C6 C7 C7 121.88(12) . 5_656 ?

loop_
_geom_bond_atom_site_label_1
_geom_bond_atom_site_label_2
_geom_bond_distance
_geom_bond_site_symmetry_2
_geom_bond_publ_flag
Co1 O3 2.118(2) . ?
Co1 O3 2.118(2) 5_666 ?
Co1 O1 2.1341(17) . ?
Co1 O1 2.1341(17) 5_666 ?
Co1 N1 2.170(2) . ?
Co1 N1 2.170(2) 5_666 ?
O1 C1 1.258(3) . ?
N1 C5 1.339(2) . ?
N1 C5 1.339(2) 2_656 ?
C1 O2 1.254(3) . ?
C1 C2 1.525(3) . ?
C2 C3 1.400(2) 6_565 ?
C2 C3 1.400(2) . ?
O3 H3A 0.88(4) . ?
O3 H3B 0.81(3) . ?
C3 C3 1.404(4) 2 ?
C3 C4 1.522(3) . ?
O4 H1 0.80(5) . ?
O4 H2 0.55(8) . ?
C4 H4A 0.9800 . ?
C4 H4B 0.9800 . ?
C4 H4C 0.9800 . ?
C5 C6 1.382(3) . ?
C5 H5 0.9500 . ?
C6 C7 1.395(2) . ?
C6 H6 0.9500 . ?
C7 C6 1.395(2) 2_656 ?
C7 C7 1.492(5) 5_656 ?

loop_
_geom_torsion_atom_site_label_1
_geom_torsion_atom_site_label_2
_geom_torsion_atom_site_label_3
_geom_torsion_atom_site_label_4
_geom_torsion
_geom_torsion_site_symmetry_1
_geom_torsion_site_symmetry_2
_geom_torsion_site_symmetry_3
_geom_torsion_site_symmetry_4
_geom_torsion_publ_flag
O3 Co1 O1 C1 180.0 5_666 . . . ?
O1 Co1 O1 C1 16.2(16) 5_666 . . . ?
N1 Co1 O1 C1 90.0 5_666 . . . ?
O3 Co1 N1 C5 28.01(13) . . . . ?
O3 Co1 N1 C5 -151.99(13) 5_666 . . . ?
O1 Co1 N1 C5 119.59(12) . . . . ?
O1 Co1 N1 C5 -60.41(12) 5_666 . . . ?
N1 Co1 N1 C5 180(100) 5_666 . . . ?
O3 Co1 N1 C5 -151.99(13) . . . 2_656 ?
O3 Co1 N1 C5 28.01(13) 5_666 . . 2_656 ?
O1 Co1 N1 C5 -60.41(12) . . . 2_656 ?
O1 Co1 N1 C5 119.59(12) 5_666 . . 2_656 ?
N1 Co1 N1 C5 0(23) 5_666 . . 2_656 ?
O2 C1 C2 C3 -88.5(2) . . . 6_565 ?
O1 C1 C2 C3 91.5(2) . . . 6_565 ?
O2 C1 C2 C3 88.5(2) . . . . ?
O1 C1 C2 C3 -91.5(2) . . . . ?
C3 C2 C3 C3 -0.3(4) 6_565 . . 2 ?
C1 C2 C3 C3 -177.4(2) . . . 2 ?
C3 C2 C3 C4 179.43(17) 6_565 . . . ?
C1 C2 C3 C4 2.4(3) . . . . ?
C5 N1 C5 C6 0.39(17) 2_656 . . . ?
Co1 N1 C5 C6 -179.61(17) . . . . ?
N1 C5 C6 C7 -0.8(3) . . . . ?
C5 C6 C7 C6 0.36(15) . . . 2_656 ?
C5 C6 C7 C7 -179.64(15) . . . 5_656 ?
